data_7005314
loop_
_publ_author_name
'Riis-Johannessen, T'
'Harding, Lindsay P.'
'Jeffery, John C.'
'Moon, Ryan'
'Rice, Craig R.'

_publ_section_title
;
 Allosteric deprogramming of a trinuclear heterometallic helicate.
;
_journal_issue 16
_journal_name_full 'Dalton transactions (Cambridge, England : 2003)'
_journal_page_first 1577
_journal_page_last 1587
_journal_paper_doi 10.1039/b700539c
_journal_year 2007
_chemical_formula_sum 'C122 H119 Cl6.5 Cu2 N23 O43 S8 Zn2'
_chemical_formula_weight 3340.13
_chemical_name_systematic
;
?
;
_space_group_IT_number 2
_symmetry_cell_setting triclinic
_symmetry_space_group_name_Hall '-P 1'
_symmetry_space_group_name_H-M 'P -1'
_atom_sites_solution_hydrogens geom
_atom_sites_solution_primary direct
_atom_sites_solution_secondary difmap
_audit_creation_method SHELXL-97
_cell_angle_alpha 94.39(3)
_cell_angle_beta 108.43(3)
_cell_angle_gamma 119.51(3)
_cell_formula_units_Z 2
_cell_length_a 19.657(4)
_cell_length_b 19.758(4)
_cell_length_c 23.241(5)
_cell_measurement_reflns_used 7892
_cell_measurement_temperature 100(2)
_cell_measurement_theta_max 43.767
_cell_measurement_theta_min 4.385
_cell_volume 7152(4)
_computing_cell_refinement 'SAINT (Bruker, 2001)'
_computing_data_collection 'SMART (Bruker, 2001)'
_computing_data_reduction 'SHELXTL (Bruker, 2001)'
_computing_molecular_graphics 'SHELXTL (Bruker, 2001)'
_computing_publication_material 'SHELXTL (Bruker, 2001)'
_computing_structure_refinement 'SHELXTL (Bruker, 2001)'
_computing_structure_solution 'SHELXTL (Bruker, 2001)'
_diffrn_ambient_temperature 100(2)
_diffrn_detector_area_resol_mean 8.5
_diffrn_measured_fraction_theta_full 0.999
_diffrn_measured_fraction_theta_max 0.999
_diffrn_measurement_device_type 'CCD area detector'
_diffrn_measurement_method 'frames each covering 0.3\% in\w'
_diffrn_radiation_monochromator graphite
_diffrn_radiation_source 'fine-focus sealed tube'
_diffrn_radiation_type MoK\a
_diffrn_radiation_wavelength 0.71073
_diffrn_reflns_av_R_equivalents 0.0489
_diffrn_reflns_av_sigmaI/netI 0.0650
_diffrn_reflns_limit_h_max 23
_diffrn_reflns_limit_h_min -23
_diffrn_reflns_limit_k_max 23
_diffrn_reflns_limit_k_min -23
_diffrn_reflns_limit_l_max 27
_diffrn_reflns_limit_l_min -27
_diffrn_reflns_number 67789
_diffrn_reflns_theta_full 25.00
_diffrn_reflns_theta_max 25.00
_diffrn_reflns_theta_min 0.96
_exptl_absorpt_coefficient_mu 0.953
_exptl_absorpt_correction_T_max 1.000000
_exptl_absorpt_correction_T_min 0.833256
_exptl_absorpt_correction_type multi-scan
_exptl_absorpt_process_details 'SADABS (Sheldrick, 1996)'
_exptl_crystal_colour colourless
_exptl_crystal_density_diffrn 1.551
_exptl_crystal_density_method 'not measured'
_exptl_crystal_description block
_exptl_crystal_F_000 3425
_exptl_crystal_size_max 0.2
_exptl_crystal_size_mid 0.15
_exptl_crystal_size_min 0.1
_refine_diff_density_max 1.373
_refine_diff_density_min -1.272
_refine_diff_density_rms 0.147
_refine_ls_extinction_method none
_refine_ls_goodness_of_fit_ref 1.125
_refine_ls_hydrogen_treatment constr
_refine_ls_matrix_type full
_refine_ls_number_parameters 1676
_refine_ls_number_reflns 25187
_refine_ls_number_restraints 738
_refine_ls_restrained_S_all 1.145
_refine_ls_R_factor_all 0.1252
_refine_ls_R_factor_gt 0.0877
_refine_ls_shift/su_max 0.003
_refine_ls_shift/su_mean 0.000
_refine_ls_structure_factor_coef Fsqd
_refine_ls_weighting_details 'calc w=1/[\s^2^(Fo^2^)+(0.1594P)^2^+0.0000P] where P=(Fo^2^+2Fc^2^)/3'
_refine_ls_weighting_scheme calc
_refine_ls_wR_factor_gt 0.2458
_refine_ls_wR_factor_ref 0.2704
_reflns_number_gt 15881
_reflns_number_total 25187
_reflns_threshold_expression >2sigma(I)
_cod_data_source_file b700539c.txt
_cod_data_source_block craig24m
_cod_depositor_comments
;
The following automatic conversions were performed:
'_exptl_absorpt_correction_type' value 'multiscan' changed to 'multi-scan'
according to '/home/saulius/struct/CIF-dictionaries/cif_core.dic'
dictionary named 'cif_core.dic' version 2.4.1 from 2010-06-29.

Automatic conversion script
Id: cif_fix_enum 1527 2010-12-29 10:47:43Z saulius 
;
_cod_original_cell_volume 7152(2)
_cod_original_sg_symbol_H-M P-1
_cod_original_formula_sum 'C122 H119 Cl6.50 Cu2 N23 O43 S8 Zn2'
_cod_database_code 7005314

loop_
_symmetry_equiv_pos_as_xyz
'x, y, z'
'-x, -y, -z'

loop_
_atom_site_label
_atom_site_type_symbol
_atom_site_fract_x
_atom_site_fract_y
_atom_site_fract_z
_atom_site_U_iso_or_equiv
_atom_site_adp_type
_atom_site_occupancy
_atom_site_symmetry_multiplicity
_atom_site_calc_flag
_atom_site_refinement_flags
_atom_site_disorder_assembly
_atom_site_disorder_group
Zn1 Zn 0.03445(6) 0.81955(6) 0.33809(4) 0.0537(3) Uani 1 1 d . . .
Zn2 Zn 0.35167(5) 0.28665(5) 0.20901(4) 0.0401(2) Uani 1 1 d . . .
Cu1 Cu 0.17145(5) 0.63474(5) 0.30719(4) 0.0379(2) Uani 1 1 d . . .
Cu2 Cu 0.24923(5) 0.51365(5) 0.26849(4) 0.0402(2) Uani 1 1 d . . .
N11 N 0.0363(4) 0.9321(4) 0.3106(3) 0.0500(15) Uani 1 1 d . . .
C12 C 0.0809(4) 0.9983(5) 0.3603(4) 0.0516(18) Uani 1 1 d . . .
C13 C 0.0835(5) 1.0697(5) 0.3535(4) 0.062(2) Uani 1 1 d . . .
H13 H 0.1132 1.1145 0.3884 0.074 Uiso 1 1 calc R . .
C14 C 0.0421(5) 1.0729(6) 0.2949(4) 0.067(2) Uani 1 1 d . . .
H14 H 0.0442 1.1199 0.2896 0.081 Uiso 1 1 calc R . .
C15 C -0.0026(5) 1.0053(5) 0.2443(4) 0.0561(19) Uani 1 1 d . . .
H15 H -0.0314 1.0055 0.2040 0.067 Uiso 1 1 calc R . .
C16 C -0.0036(5) 0.9368(5) 0.2549(4) 0.0553(19) Uani 1 1 d . . .
H16 H -0.0345 0.8911 0.2206 0.066 Uiso 1 1 calc R . .
N21 N 0.1033(4) 0.9141(4) 0.4206(3) 0.0513(15) Uani 1 1 d . . .
C22 C 0.1384(5) 0.8981(5) 0.4742(4) 0.0538(19) Uani 1 1 d . . .
C23 C 0.1994(5) 0.9617(6) 0.5312(4) 0.068(2) Uani 1 1 d . . .
H23 H 0.2238 0.9514 0.5680 0.082 Uiso 1 1 calc R . .
C24 C 0.2210(5) 1.0396(6) 0.5298(4) 0.069(2) Uani 1 1 d . . .
H24 H 0.2614 1.0825 0.5662 0.083 Uiso 1 1 calc R . .
C25 C 0.1835(5) 1.0545(5) 0.4752(4) 0.063(2) Uani 1 1 d . . .
H25 H 0.1980 1.1069 0.4748 0.076 Uiso 1 1 calc R . .
C26 C 0.1234(5) 0.9894(5) 0.4206(4) 0.057(2) Uani 1 1 d . . .
N31 N 0.0558(4) 0.7610(4) 0.4084(3) 0.0543(16) Uani 1 1 d . . .
C32 C 0.1058(5) 0.8125(6) 0.4649(4) 0.060(2) Uani 1 1 d . . .
S33 S 0.12471(15) 0.76927(16) 0.52417(10) 0.0699(6) Uani 1 1 d . . .
C34 C 0.0631(6) 0.6770(6) 0.4704(4) 0.066(2) Uani 1 1 d . . .
H34 H 0.0523 0.6288 0.4801 0.079 Uiso 1 1 calc R . .
C35 C 0.0313(5) 0.6831(5) 0.4103(4) 0.058(2) Uani 1 1 d . . .
C36 C -0.0296(5) 0.6135(5) 0.3513(4) 0.058(2) Uani 1 1 d . . .
H36A H -0.0319 0.5650 0.3588 0.070 Uiso 1 1 calc R . .
H36B H -0.0867 0.6030 0.3384 0.070 Uiso 1 1 calc R . .
O37 O 0.0005(3) 0.6349(3) 0.3037(2) 0.0528(12) Uani 1 1 d . . .
N41 N 0.0844(3) 0.6288(3) 0.2277(2) 0.0362(12) Uani 1 1 d . . .
C42 C 0.1140(4) 0.6470(4) 0.1845(3) 0.0362(14) Uani 1 1 d . . .
S43 S 0.03701(11) 0.62412(11) 0.11120(8) 0.0453(4) Uani 1 1 d . . .
C44 C -0.0390(4) 0.5873(4) 0.1421(3) 0.0452(16) Uani 1 1 d . . .
H44 H -0.0970 0.5655 0.1191 0.054 Uiso 1 1 calc R . .
C45 C -0.0033(4) 0.5944(4) 0.2045(3) 0.0380(15) Uani 1 1 d . . .
C46 C -0.0470(4) 0.5695(4) 0.2478(3) 0.0453(16) Uani 1 1 d . . .
H46A H -0.1050 0.5566 0.2279 0.054 Uiso 1 1 calc R . .
H46B H -0.0497 0.5217 0.2579 0.054 Uiso 1 1 calc R . .
N51 N 0.2469(3) 0.6786(3) 0.2576(3) 0.0363(12) Uani 1 1 d . . .
C52 C 0.3304(4) 0.7066(4) 0.2770(3) 0.0406(15) Uani 1 1 d . . .
C53 C 0.3748(4) 0.7389(4) 0.2393(3) 0.0425(16) Uani 1 1 d . . .
C54 C 0.3329(4) 0.7426(4) 0.1820(4) 0.0464(17) Uani 1 1 d . . .
H54 H 0.3618 0.7644 0.1566 0.056 Uiso 1 1 calc R . .
C55 C 0.2470(4) 0.7140(4) 0.1617(3) 0.0431(16) Uani 1 1 d . . .
H55 H 0.2176 0.7165 0.1226 0.052 Uiso 1 1 calc R . .
C56 C 0.2053(4) 0.6815(3) 0.2000(3) 0.0336(14) Uani 1 1 d . . .
N61 N 0.3325(3) 0.6202(3) 0.3437(3) 0.0400(13) Uani 1 1 d . . .
C62 C 0.3679(4) 0.6947(4) 0.3400(3) 0.0414(16) Uani 1 1 d . . .
C63 C 0.4354(4) 0.7625(5) 0.3928(3) 0.0487(18) Uani 1 1 d . . .
C64 C 0.4598(4) 0.7456(5) 0.4501(4) 0.055(2) Uani 1 1 d . . .
H64 H 0.5025 0.7876 0.4865 0.066 Uiso 1 1 calc R . .
C65 C 0.4209(4) 0.6675(5) 0.4529(3) 0.0491(18) Uani 1 1 d . . .
H65 H 0.4367 0.6566 0.4915 0.059 Uiso 1 1 calc R . .
C66 C 0.3588(4) 0.6046(5) 0.3998(3) 0.0476(18) Uani 1 1 d . . .
N71 N 0.2614(3) 0.4639(3) 0.3406(3) 0.0414(13) Uani 1 1 d . . .
C72 C 0.3128(4) 0.5175(4) 0.3947(3) 0.0425(16) Uani 1 1 d . . .
S73 S 0.31935(13) 0.47749(14) 0.45812(9) 0.0573(5) Uani 1 1 d . . .
C74 C 0.2467(4) 0.3824(5) 0.4064(4) 0.0532(19) Uani 1 1 d . . .
H74 H 0.2266 0.3349 0.4187 0.064 Uiso 1 1 calc R . .
C75 C 0.2221(4) 0.3850(5) 0.3458(3) 0.0474(17) Uani 1 1 d . . .
C76 C 0.1570(4) 0.3156(4) 0.2881(4) 0.0477(17) Uani 1 1 d . . .
H76A H 0.1068 0.2799 0.2954 0.057 Uiso 1 1 calc R . .
H76B H 0.1398 0.3357 0.2531 0.057 Uiso 1 1 calc R . .
O77 O 0.1914(3) 0.2721(3) 0.2727(2) 0.0449(11) Uani 1 1 d . . .
N81 N 0.2425(3) 0.2964(3) 0.1631(2) 0.0373(12) Uani 1 1 d . . .
C82 C 0.2520(4) 0.3330(4) 0.1185(3) 0.0364(14) Uani 1 1 d . . .
S83 S 0.16206(11) 0.32987(11) 0.07260(8) 0.0450(4) Uani 1 1 d . . .
C84 C 0.1094(5) 0.2781(4) 0.1161(3) 0.0471(17) Uani 1 1 d . . .
H84 H 0.0537 0.2617 0.1097 0.057 Uiso 1 1 calc R . .
C85 C 0.1623(4) 0.2643(4) 0.1626(3) 0.0413(15) Uani 1 1 d . . .
C86 C 0.1396(4) 0.2189(4) 0.2098(3) 0.0451(16) Uani 1 1 d . . .
H86A H 0.0797 0.1959 0.2009 0.054 Uiso 1 1 calc R . .
H86B H 0.1484 0.1749 0.2061 0.054 Uiso 1 1 calc R . .
N91 N 0.3868(3) 0.3544(3) 0.1474(3) 0.0401(13) Uani 1 1 d . . .
C92 C 0.3310(4) 0.3669(4) 0.1082(3) 0.0421(16) Uani 1 1 d . . .
C93 C 0.3481(5) 0.4069(5) 0.0644(4) 0.059(2) Uani 1 1 d . . .
H93 H 0.3087 0.4156 0.0373 0.071 Uiso 1 1 calc R . .
C94 C 0.4272(6) 0.4343(6) 0.0619(5) 0.076(3) Uani 1 1 d . . .
H94 H 0.4415 0.4622 0.0328 0.091 Uiso 1 1 calc R . .
C95 C 0.4844(6) 0.4202(6) 0.1024(5) 0.075(3) Uani 1 1 d . . .
H95 H 0.5376 0.4392 0.1014 0.090 Uiso 1 1 calc R . .
C96 C 0.4614(5) 0.3779(5) 0.1438(3) 0.0507(18) Uani 1 1 d . . .
N101 N 0.4778(4) 0.3112(4) 0.2233(3) 0.0519(15) Uani 1 1 d . . .
C102 C 0.5148(5) 0.3565(5) 0.1898(4) 0.057(2) Uani 1 1 d . . .
C103 C 0.5968(5) 0.3807(6) 0.1965(4) 0.072(3) Uani 1 1 d . . .
H103 H 0.6214 0.4116 0.1720 0.087 Uiso 1 1 calc R . .
C104 C 0.6407(6) 0.3577(7) 0.2405(5) 0.076(3) Uani 1 1 d . . .
H104 H 0.6969 0.3755 0.2478 0.091 Uiso 1 1 calc R . .
C105 C 0.6020(6) 0.3094(7) 0.2731(5) 0.078(3) Uani 1 1 d . . .
H105 H 0.6305 0.2912 0.3010 0.094 Uiso 1 1 calc R . .
C106 C 0.5207(5) 0.2870(5) 0.2653(4) 0.065(2) Uani 1 1 d . . .
H106 H 0.4950 0.2552 0.2889 0.077 Uiso 1 1 calc R . .
N111 N -0.1014(4) 0.7504(4) 0.3123(3) 0.0611(17) Uani 1 1 d . . .
C112 C -0.1495(4) 0.7086(4) 0.2504(4) 0.0501(18) Uani 1 1 d . . .
C113 C -0.2368(5) 0.6565(6) 0.2271(5) 0.073(2) Uani 1 1 d . . .
H113 H -0.2688 0.6300 0.1842 0.087 Uiso 1 1 calc R . .
C114 C -0.2762(6) 0.6441(6) 0.2682(6) 0.086(3) Uani 1 1 d . . .
H114 H -0.3350 0.6072 0.2532 0.104 Uiso 1 1 calc R . .
C115 C -0.2290(7) 0.6862(7) 0.3320(5) 0.085(3) Uani 1 1 d . . .
H115 H -0.2553 0.6801 0.3599 0.102 Uiso 1 1 calc R . .
C116 C -0.1400(6) 0.7383(6) 0.3524(5) 0.079(3) Uani 1 1 d . . .
H116 H -0.1067 0.7653 0.3952 0.095 Uiso 1 1 calc R . .
N121 N -0.0149(4) 0.7673(3) 0.2435(3) 0.0449(14) Uani 1 1 d . . .
C122 C -0.1002(4) 0.7246(4) 0.2108(3) 0.0442(16) Uani 1 1 d . . .
C123 C -0.1361(5) 0.7020(5) 0.1458(3) 0.0510(18) Uani 1 1 d . . .
H123 H -0.1953 0.6706 0.1236 0.061 Uiso 1 1 calc R . .
C124 C -0.0830(4) 0.7266(4) 0.1137(3) 0.0504(18) Uani 1 1 d . . .
H124 H -0.1066 0.7123 0.0697 0.060 Uiso 1 1 calc R . .
C125 C 0.0051(5) 0.7723(5) 0.1471(3) 0.0497(18) Uani 1 1 d . . .
H125 H 0.0416 0.7907 0.1265 0.060 Uiso 1 1 calc R . .
C126 C 0.0370(4) 0.7898(4) 0.2127(3) 0.0445(16) Uani 1 1 d . . .
N131 N 0.1540(4) 0.8559(3) 0.3158(3) 0.0457(14) Uani 1 1 d . . .
C132 C 0.1285(4) 0.8343(4) 0.2545(3) 0.0438(16) Uani 1 1 d . . .
S133 S 0.20824(11) 0.86069(11) 0.22866(9) 0.0465(4) Uani 1 1 d . . .
C134 C 0.2814(5) 0.9028(5) 0.3056(4) 0.0545(19) Uani 1 1 d . . .
H134 H 0.3401 0.9273 0.3184 0.065 Uiso 1 1 calc R . .
C135 C 0.2418(4) 0.8953(4) 0.3461(4) 0.0488(18) Uani 1 1 d . . .
C136 C 0.2865(5) 0.9218(4) 0.4162(4) 0.0526(19) Uani 1 1 d . . .
H13A H 0.3479 0.9528 0.4283 0.063 Uiso 1 1 calc R . .
H13B H 0.2723 0.9569 0.4336 0.063 Uiso 1 1 calc R . .
O137 O 0.2632(3) 0.8542(3) 0.4423(2) 0.0513(12) Uani 1 1 d . . .
N141 N 0.2108(3) 0.6650(3) 0.4003(2) 0.0396(13) Uani 1 1 d . . .
C142 C 0.1819(4) 0.5999(5) 0.4218(3) 0.0459(17) Uani 1 1 d . . .
S143 S 0.21952(14) 0.62134(14) 0.50204(9) 0.0588(5) Uani 1 1 d . . .
C144 C 0.2781(5) 0.7215(5) 0.5079(4) 0.061(2) Uani 1 1 d . . .
H144 H 0.3138 0.7622 0.5460 0.073 Uiso 1 1 calc R . .
C145 C 0.2663(4) 0.7350(5) 0.4496(3) 0.0496(18) Uani 1 1 d . . .
C146 C 0.3064(4) 0.8145(5) 0.4354(4) 0.0530(19) Uani 1 1 d . . .
H14A H 0.3665 0.8485 0.4640 0.064 Uiso 1 1 calc R . .
H14B H 0.3027 0.8060 0.3926 0.064 Uiso 1 1 calc R . .
N151 N 0.1144(3) 0.5173(3) 0.3175(3) 0.0390(12) Uani 1 1 d . . .
C152 C 0.0626(4) 0.4456(4) 0.2733(3) 0.0396(15) Uani 1 1 d . . .
C153 C 0.0214(4) 0.3729(4) 0.2872(4) 0.0453(17) Uani 1 1 d . . .
C154 C 0.0310(5) 0.3745(4) 0.3490(4) 0.0512(19) Uani 1 1 d . . .
H154 H 0.0032 0.3266 0.3595 0.061 Uiso 1 1 calc R . .
C155 C 0.0812(4) 0.4466(5) 0.3940(4) 0.0492(18) Uani 1 1 d . . .
H155 H 0.0869 0.4488 0.4355 0.059 Uiso 1 1 calc R . .
C156 C 0.1244(4) 0.5180(4) 0.3776(3) 0.0435(16) Uani 1 1 d . . .
N161 N 0.1303(3) 0.4784(3) 0.2012(3) 0.0388(12) Uani 1 1 d . . .
C162 C 0.0569(4) 0.4470(4) 0.2081(3) 0.0435(16) Uani 1 1 d . . .
C163 C -0.0227(4) 0.4165(4) 0.1559(3) 0.0489(18) Uani 1 1 d . G .
C164 C -0.0212(5) 0.4215(4) 0.0973(4) 0.0544(19) Uani 1 1 d . . .
H164 H -0.0717 0.4025 0.0622 0.065 Uiso 1 1 calc R . .
C165 C 0.0537(5) 0.4539(4) 0.0911(3) 0.0524(19) Uani 1 1 d . . .
H165 H 0.0544 0.4569 0.0515 0.063 Uiso 1 1 calc R . .
C166 C 0.1289(5) 0.4826(4) 0.1422(3) 0.0448(16) Uani 1 1 d . . .
N171 N 0.2769(4) 0.5271(3) 0.1913(3) 0.0454(14) Uani 1 1 d . . .
C172 C 0.2130(5) 0.5164(4) 0.1420(3) 0.0458(17) Uani 1 1 d . . .
S173 S 0.23721(14) 0.54061(13) 0.07869(9) 0.0575(5) Uani 1 1 d . . .
C174 C 0.3359(6) 0.5653(5) 0.1202(4) 0.060(2) Uani 1 1 d . . .
H174 H 0.3782 0.5840 0.1047 0.072 Uiso 1 1 calc R . .
C175 C 0.3494(5) 0.5554(5) 0.1798(4) 0.0513(18) Uani 1 1 d . . .
C176 C 0.4288(5) 0.5711(5) 0.2301(4) 0.058(2) Uani 1 1 d . . .
H17A H 0.4726 0.5852 0.2142 0.070 Uiso 1 1 calc R . .
H17B H 0.4503 0.6157 0.2658 0.070 Uiso 1 1 calc R . .
O177 O 0.4070(3) 0.4986(3) 0.2489(2) 0.0579(13) Uani 1 1 d . . .
N181 N 0.4029(4) 0.3659(4) 0.3034(3) 0.0460(14) Uani 1 1 d . . .
C182 C 0.3837(4) 0.3208(5) 0.3429(3) 0.0487(19) Uani 1 1 d . . .
S183 S 0.42904(14) 0.38035(15) 0.41927(9) 0.0644(6) Uani 1 1 d . . .
C184 C 0.4707(5) 0.4643(6) 0.3971(4) 0.068(3) Uani 1 1 d . . .
H184 H 0.5028 0.5165 0.4241 0.082 Uiso 1 1 calc R . .
C185 C 0.4511(5) 0.4460(5) 0.3316(3) 0.0505(18) Uani 1 1 d . . .
C186 C 0.4792(5) 0.5055(5) 0.2958(4) 0.060(2) Uani 1 1 d . . .
H18A H 0.5164 0.5598 0.3245 0.072 Uiso 1 1 calc R . .
H18B H 0.5114 0.4961 0.2758 0.072 Uiso 1 1 calc R . .
N191 N 0.3150(4) 0.2045(4) 0.2620(3) 0.0502(15) Uani 1 1 d . . .
C192 C 0.2675(4) 0.1229(4) 0.2325(4) 0.0523(19) Uani 1 1 d . . .
C193 C 0.2383(6) 0.0693(5) 0.2668(5) 0.066(2) Uani 1 1 d . . .
H193 H 0.2054 0.0137 0.2479 0.079 Uiso 1 1 calc R . .
C194 C 0.2586(6) 0.0995(6) 0.3295(5) 0.073(3) Uani 1 1 d . . .
H194 H 0.2392 0.0633 0.3526 0.088 Uiso 1 1 calc R . .
C195 C 0.3064(5) 0.1808(6) 0.3587(4) 0.063(2) Uani 1 1 d . . .
H195 H 0.3196 0.2004 0.4010 0.075 Uiso 1 1 calc R . .
C196 C 0.3349(4) 0.2339(5) 0.3221(4) 0.0507(19) Uani 1 1 d . . .
N201 N 0.2792(4) 0.1653(4) 0.1421(3) 0.0580(16) Uani 1 1 d . . .
C202 C 0.2527(5) 0.1017(5) 0.1670(4) 0.059(2) Uani 1 1 d . . .
C203 C 0.2128(6) 0.0232(5) 0.1303(5) 0.072(2) Uani 1 1 d . . .
H203 H 0.1951 -0.0197 0.1481 0.086 Uiso 1 1 calc R . .
C204 C 0.1995(7) 0.0089(6) 0.0692(6) 0.094(3) Uani 1 1 d . . .
H204 H 0.1748 -0.0434 0.0450 0.113 Uiso 1 1 calc R . .
C205 C 0.2225(7) 0.0717(6) 0.0428(5) 0.092(3) Uani 1 1 d . . .
H205 H 0.2114 0.0626 0.0000 0.110 Uiso 1 1 calc R . .
C206 C 0.2627(6) 0.1491(5) 0.0810(4) 0.074(3) Uani 1 1 d . . .
H206 H 0.2790 0.1919 0.0630 0.089 Uiso 1 1 calc R . .
O300 O 0.4577(3) 0.7602(3) 0.2646(2) 0.0558(13) Uiso 1 1 d . B .
C301 C 0.5100(6) 0.7981(7) 0.2335(5) 0.086(3) Uiso 1 1 d D . .
H500 H 0.5232 0.8528 0.2368 0.103 Uiso 0.60 1 calc PR A 1
H501 H 0.4814 0.7683 0.1891 0.103 Uiso 0.60 1 calc PR A 1
H502 H 0.5029 0.8404 0.2203 0.103 Uiso 0.40 1 calc PR A 2
H503 H 0.4948 0.7591 0.1962 0.103 Uiso 0.40 1 calc PR A 2
C31A C 0.5929(10) 0.7998(12) 0.2653(9) 0.077(5) Uiso 0.60 1 d PDU B 1
H504 H 0.6217 0.8300 0.3096 0.092 Uiso 0.60 1 calc PR B 1
H505 H 0.5797 0.7451 0.2623 0.092 Uiso 0.60 1 calc PR B 1
O32A O 0.6442(9) 0.8367(9) 0.2341(7) 0.096(4) Uiso 0.60 1 d PDU B 1
C33A C 0.7142(11) 0.8261(12) 0.2746(11) 0.109(7) Uiso 0.60 1 d PDU B 1
H506 H 0.7140 0.8230 0.3160 0.130 Uiso 0.60 1 calc PR B 1
H507 H 0.7105 0.7791 0.2540 0.130 Uiso 0.60 1 calc PR B 1
C34A C 0.7881(11) 0.9019(10) 0.2777(9) 0.080(5) Uiso 0.60 1 d PDU B 1
H508 H 0.8349 0.8952 0.2815 0.096 Uiso 0.60 1 calc PR B 1
H509 H 0.7733 0.9179 0.2395 0.096 Uiso 0.60 1 calc PR B 1
O35A O 0.8133(9) 0.9628(9) 0.3319(6) 0.110(4) Uiso 0.60 1 d PDU B 1
C36A C 0.8478(17) 1.0450(16) 0.3343(14) 0.136(12) Uiso 0.60 1 d PDU B 1
H510 H 0.8927 1.0638 0.3189 0.163 Uiso 0.60 1 calc PR B 1
H511 H 0.8730 1.0769 0.3777 0.163 Uiso 0.60 1 calc PR B 1
C37A C 0.7790(12) 1.0569(13) 0.2944(9) 0.087(5) Uiso 0.60 1 d PDU B 1
H512 H 0.8036 1.1075 0.2834 0.104 Uiso 0.60 1 calc PR B 1
H513 H 0.7389 1.0125 0.2560 0.104 Uiso 0.60 1 calc PR B 1
C31B C 0.6013(14) 0.8338(19) 0.2786(11) 0.082(8) Uiso 0.40 1 d PDU B 2
H514 H 0.6354 0.8926 0.2907 0.099 Uiso 0.40 1 calc PR B 2
H515 H 0.6058 0.8144 0.3158 0.099 Uiso 0.40 1 calc PR B 2
O32B O 0.6205(17) 0.7988(19) 0.2349(14) 0.144(10) Uiso 0.40 1 d PDU B 2
C33B C 0.7111(14) 0.8301(16) 0.2401(13) 0.080(7) Uiso 0.40 1 d PDU B 2
H516 H 0.7221 0.7876 0.2441 0.095 Uiso 0.40 1 calc PR B 2
H517 H 0.7157 0.8442 0.2018 0.095 Uiso 0.40 1 calc PR B 2
C34B C 0.776(3) 0.902(2) 0.2951(19) 0.18(2) Uiso 0.40 1 d PDU B 2
H518 H 0.7582 0.8980 0.3300 0.220 Uiso 0.40 1 calc PR B 2
H519 H 0.8309 0.9080 0.3091 0.220 Uiso 0.40 1 calc PR B 2
O35B O 0.7788(13) 0.9687(13) 0.2713(10) 0.122(7) Uiso 0.40 1 d PDU B 2
C36B C 0.8383(14) 1.0439(12) 0.3155(12) 0.049(5) Uiso 0.40 1 d PDU B 2
H520 H 0.8877 1.0704 0.3052 0.059 Uiso 0.40 1 calc PR B 2
H521 H 0.8572 1.0349 0.3565 0.059 Uiso 0.40 1 calc PR B 2
C37B C 0.8118(16) 1.0993(16) 0.3221(15) 0.088(8) Uiso 0.40 1 d PDU B 2
H522 H 0.8571 1.1480 0.3562 0.106 Uiso 0.40 1 calc PR B 2
H523 H 0.7981 1.1144 0.2833 0.106 Uiso 0.40 1 calc PR B 2
O309 O 0.7389(4) 1.0582(4) 0.3354(3) 0.0861(19) Uiso 1 1 d D . .
C310 C 0.6622(7) 1.0519(7) 0.3039(5) 0.098(3) Uiso 1 1 d . B .
H31A H 0.6241 1.0028 0.2690 0.118 Uiso 1 1 calc R . .
H31B H 0.6728 1.0978 0.2869 0.118 Uiso 1 1 calc R . .
C311 C 0.6219(8) 1.0501(8) 0.3477(6) 0.110(4) Uiso 1 1 d . . .
H31C H 0.6621 1.0962 0.3850 0.132 Uiso 1 1 calc R B .
H31D H 0.5724 1.0532 0.3276 0.132 Uiso 1 1 calc R . .
O312 O 0.5963(4) 0.9769(4) 0.3652(3) 0.0738(16) Uiso 1 1 d . B .
C313 C 0.5628(6) 0.9768(5) 0.4110(4) 0.068(2) Uiso 1 1 d . . .
H31E H 0.5121 0.9784 0.3928 0.081 Uiso 1 1 calc R B .
H31F H 0.6048 1.0247 0.4466 0.081 Uiso 1 1 calc R . .
C314 C 0.5411(5) 0.9049(4) 0.4327(4) 0.0545(19) Uiso 1 1 d . B .
H31G H 0.5310 0.9111 0.4704 0.065 Uiso 1 1 calc R . .
H31H H 0.5879 0.8969 0.4430 0.065 Uiso 1 1 calc R . .
O315 O 0.4642(3) 0.8354(3) 0.3826(2) 0.0528(12) Uiso 1 1 d . . .
O400 O -0.0219(3) 0.3058(3) 0.2378(2) 0.0470(11) Uiso 1 1 d . . .
C401 C -0.0891(4) 0.2322(4) 0.2409(3) 0.059(2) Uiso 1 1 d D G .
H40A H -0.1296 0.2410 0.2497 0.071 Uiso 1 1 calc R . .
H40B H -0.0657 0.2133 0.2743 0.071 Uiso 1 1 calc R . .
C402 C -0.1312(4) 0.1729(4) 0.1804(3) 0.075(2) Uiso 1 1 d RD . .
H700 H -0.1696 0.1849 0.1522 0.090 Uiso 0.50 1 calc PR C 1
H701 H -0.0872 0.1847 0.1650 0.090 Uiso 0.50 1 calc PR D 1
H702 H -0.1887 0.1309 0.1742 0.090 Uiso 0.50 1 calc PR E 2
H703 H -0.1354 0.1987 0.1467 0.090 Uiso 0.50 1 calc PR F 2
O41A O -0.1756(15) 0.0939(11) 0.1712(10) 0.134(9) Uiso 0.372(9) 1 d PDU G 1
C42A C -0.1802(15) 0.0509(15) 0.1121(13) 0.097(9) Uiso 0.372(9) 1 d PDU G 1
H900 H -0.1359 0.0394 0.1210 0.117 Uiso 0.372(9) 1 calc PR G 1
H901 H -0.1785 0.0803 0.0805 0.117 Uiso 0.372(9) 1 calc PR G 1
C43A C -0.2674(16) -0.0241(17) 0.094(2) 0.160 Uiso 0.372(9) 1 d PDU G 1
H902 H -0.2848 -0.0628 0.0558 0.192 Uiso 0.372(9) 1 calc PR G 1
H903 H -0.2701 -0.0501 0.1279 0.192 Uiso 0.372(9) 1 calc PR G 1
O44A O -0.3170(13) 0.0109(15) 0.0847(12) 0.124(8) Uiso 0.372(9) 1 d PDU G 1
C45A C -0.3797(13) -0.0250(13) 0.1078(11) 0.060(6) Uiso 0.372(9) 1 d PDU G 1
H904 H -0.3541 -0.0066 0.1536 0.072 Uiso 0.372(9) 1 calc PR G 1
H905 H -0.4083 -0.0835 0.0948 0.072 Uiso 0.372(9) 1 calc PR G 1
C46A C -0.4453(13) -0.0010(12) 0.0809(12) 0.082(8) Uiso 0.372(9) 1 d PDU G 1
H906 H -0.4785 -0.0280 0.0360 0.098 Uiso 0.372(9) 1 calc PR G 1
H907 H -0.4844 -0.0179 0.1017 0.098 Uiso 0.372(9) 1 calc PR G 1
O47A O -0.4023(7) 0.0821(7) 0.0909(6) 0.044(4) Uiso 0.372(9) 1 d PDU G 1
C48A C -0.3611(12) 0.1242(9) 0.1575(8) 0.038(5) Uiso 0.372(9) 1 d PDU G 1
H908 H -0.4022 0.1020 0.1763 0.046 Uiso 0.372(9) 1 calc PR G 1
H909 H -0.3152 0.1167 0.1785 0.046 Uiso 0.372(9) 1 calc PR G 1
O41B O -0.0849(5) 0.1398(5) 0.1790(4) 0.052(2) Uiso 0.628(9) 1 d PDU G 2
C42B C -0.1212(9) 0.0785(8) 0.1237(7) 0.082(5) Uiso 0.628(9) 1 d PDU G 2
H910 H -0.0802 0.0655 0.1220 0.098 Uiso 0.628(9) 1 calc PR G 2
H911 H -0.1377 0.0962 0.0869 0.098 Uiso 0.628(9) 1 calc PR G 2
C43B C -0.1987(10) 0.0053(10) 0.1245(9) 0.102(6) Uiso 0.628(9) 1 d PDU G 2
H912 H -0.2074 -0.0437 0.1021 0.123 Uiso 0.628(9) 1 calc PR G 2
H913 H -0.1902 0.0040 0.1678 0.123 Uiso 0.628(9) 1 calc PR G 2
O44B O -0.2652(9) 0.0087(9) 0.0977(8) 0.126(5) Uiso 0.628(9) 1 d PDU G 2
C45B C -0.3365(11) -0.0399(11) 0.1135(9) 0.105(6) Uiso 0.628(9) 1 d PDU G 2
H914 H -0.3166 -0.0348 0.1584 0.126 Uiso 0.628(9) 1 calc PR G 2
H915 H -0.3666 -0.0965 0.0906 0.126 Uiso 0.628(9) 1 calc PR G 2
C46B C -0.3948(15) -0.0096(14) 0.0952(14) 0.160 Uiso 0.628(9) 1 d PDU G 2
H916 H -0.4076 -0.0058 0.0521 0.192 Uiso 0.628(9) 1 calc PR G 2
H917 H -0.4480 -0.0446 0.0993 0.192 Uiso 0.628(9) 1 calc PR G 2
O47B O -0.3430(10) 0.0727(9) 0.1418(7) 0.138(6) Uiso 0.628(9) 1 d PDU G 2
C48B C -0.3882(13) 0.1098(11) 0.1287(11) 0.109(7) Uiso 0.628(9) 1 d PDU G 2
H918 H -0.4361 0.0836 0.1407 0.130 Uiso 0.628(9) 1 calc PR G 2
H919 H -0.4110 0.1032 0.0836 0.130 Uiso 0.628(9) 1 calc PR G 2
C411 C -0.3291(7) 0.2042(6) 0.1655(5) 0.092(3) Uiso 1 1 d D . .
H800 H -0.3052 0.2311 0.2102 0.110 Uiso 0.372(9) 1 calc PR G 1
H801 H -0.3752 0.2113 0.1438 0.110 Uiso 0.372(9) 1 calc PR G 1
H803 H -0.3629 0.2281 0.1582 0.110 Uiso 0.628(9) 1 calc PR G 2
H804 H -0.3034 0.2120 0.2106 0.110 Uiso 0.628(9) 1 calc PR G 2
O412 O -0.2629(4) 0.2420(4) 0.1414(3) 0.0716(16) Uiso 1 1 d . G .
C413 C -0.2408(6) 0.3206(5) 0.1405(4) 0.072(2) Uiso 1 1 d . . .
H41E H -0.2207 0.3531 0.1828 0.086 Uiso 1 1 calc R G .
H41F H -0.2906 0.3194 0.1133 0.086 Uiso 1 1 calc R . .
C414 C -0.1735(5) 0.3561(5) 0.1171(4) 0.061(2) Uiso 1 1 d . G .
H41G H -0.1843 0.3155 0.0832 0.073 Uiso 1 1 calc R . .
H41H H -0.1728 0.4000 0.1007 0.073 Uiso 1 1 calc R . .
O415 O -0.0922(3) 0.3864(3) 0.1683(2) 0.0540(12) Uiso 1 1 d . . .
C500 C 0.0332(6) 0.1118(6) 0.9748(5) 0.085(3) Uiso 1 1 d . . .
H50A H 0.0415 0.1047 1.0164 0.127 Uiso 1 1 calc R . .
H50B H -0.0050 0.1301 0.9630 0.127 Uiso 1 1 calc R . .
H50C H 0.0872 0.1513 0.9748 0.127 Uiso 1 1 calc R . .
C501 C -0.0048(7) 0.0324(7) 0.9284(5) 0.088(3) Uiso 1 1 d . . .
N502 N -0.0340(6) -0.0338(7) 0.8984(5) 0.110(3) Uiso 1 1 d . . .
C503 C 0.3157(9) 0.8761(9) 0.0054(7) 0.134(5) Uiso 1 1 d . . .
H50D H 0.3225 0.8828 -0.0333 0.201 Uiso 1 1 calc R . .
H50E H 0.3449 0.9284 0.0347 0.201 Uiso 1 1 calc R . .
H50F H 0.2559 0.8470 -0.0029 0.201 Uiso 1 1 calc R . .
C504 C 0.3514(8) 0.8315(8) 0.0321(6) 0.099(3) Uiso 1 1 d . . .
N505 N 0.3809(7) 0.7951(7) 0.0525(5) 0.128(4) Uiso 1 1 d . . .
C506 C 0.5426(11) 0.7254(10) 0.0773(8) 0.160 Uiso 1 1 d . . .
H50G H 0.4825 0.7026 0.0552 0.240 Uiso 1 1 calc R . .
H50H H 0.5682 0.7310 0.0475 0.240 Uiso 1 1 calc R . .
H50I H 0.5690 0.7777 0.1057 0.240 Uiso 1 1 calc R . .
C507 C 0.5559(9) 0.6694(10) 0.1152(7) 0.128(5) Uiso 1 1 d . . .
N508 N 0.5564(8) 0.6263(8) 0.1444(6) 0.132(4) Uiso 1 1 d . . .
C509 C 0.4487(11) 0.1502(10) 0.0621(8) 0.164(6) Uiso 1 1 d . . .
H50J H 0.4838 0.1344 0.0524 0.245 Uiso 1 1 calc R . .
H50K H 0.4746 0.2074 0.0679 0.245 Uiso 1 1 calc R . .
H50L H 0.3930 0.1213 0.0279 0.245 Uiso 1 1 calc R . .
C510 C 0.4409(9) 0.1313(9) 0.1193(7) 0.131(5) Uiso 1 1 d . . .
H51A H 0.3977 0.1390 0.1240 0.157 Uiso 1 1 calc R . .
H51B H 0.4948 0.1709 0.1545 0.157 Uiso 1 1 calc R . .
O511 O 0.4181(7) 0.0468(7) 0.1258(5) 0.150(4) Uiso 1 1 d . . .
C512 C 0.4286(10) 0.0415(9) 0.1929(7) 0.135(5) Uiso 1 1 d . . .
H51C H 0.4881 0.0776 0.2223 0.162 Uiso 1 1 calc R . .
H51D H 0.3943 0.0562 0.2060 0.162 Uiso 1 1 calc R . .
C513 C 0.3991(8) -0.0442(8) 0.1909(6) 0.114(4) Uiso 1 1 d . . .
H51E H 0.3426 -0.0794 0.1580 0.172 Uiso 1 1 calc R . .
H51F H 0.3979 -0.0527 0.2308 0.172 Uiso 1 1 calc R . .
H51G H 0.4376 -0.0559 0.1826 0.172 Uiso 1 1 calc R . .
Cl6 Cl 0.09776(11) 0.76862(11) 0.01904(8) 0.0485(4) Uani 1 1 d D . .
O6A O 0.1018(4) 0.8056(4) -0.0308(3) 0.0741(17) Uani 1 1 d D . .
O6B O 0.1381(3) 0.7241(3) 0.0236(2) 0.0578(13) Uani 1 1 d D . .
O6C O 0.0088(3) 0.7140(3) 0.0074(2) 0.0526(12) Uani 1 1 d D . .
O6D O 0.1411(3) 0.8292(3) 0.0782(2) 0.0640(14) Uani 1 1 d D . .
Cl1A Cl 0.32869(19) 0.29371(19) 0.54114(14) 0.0665(7) Uiso 0.75 1 d PD H 1
O1A O 0.3018(7) 0.2426(6) 0.5807(5) 0.085(3) Uiso 0.75 1 d PDU H 1
O1B O 0.2698(6) 0.2478(6) 0.4763(4) 0.098(3) Uiso 0.75 1 d PD H 1
O1C O 0.3223(5) 0.3616(5) 0.5549(4) 0.076(2) Uiso 0.75 1 d PD H 1
O1D O 0.4139(6) 0.3266(7) 0.5482(5) 0.110(3) Uiso 0.75 1 d PD H 1
Cl1B Cl 0.3685(5) 0.2857(5) 0.5631(4) 0.0542(18) Uiso 0.25 1 d PD I 2
O1E O 0.327(2) 0.252(2) 0.6014(14) 0.129(17) Uiso 0.25 1 d PDU I 2
O1F O 0.3558(16) 0.2305(13) 0.5130(9) 0.093(8) Uiso 0.25 1 d PD I 2
O1G O 0.4592(10) 0.3296(16) 0.6050(12) 0.113(10) Uiso 0.25 1 d PD I 2
O1H O 0.3594(18) 0.3506(14) 0.5448(13) 0.101(9) Uiso 0.25 1 d PD I 2
Cl2 Cl 0.29771(13) 0.51893(13) 0.93317(10) 0.0626(5) Uiso 1 1 d . . .
O2A O 0.3470(5) 0.4854(5) 0.9341(4) 0.108(2) Uiso 1 1 d . . .
O2B O 0.2547(4) 0.5133(4) 0.8688(3) 0.0863(19) Uiso 1 1 d . . .
O2C O 0.2347(4) 0.4654(4) 0.9555(3) 0.0790(17) Uiso 1 1 d . . .
O2D O 0.3420(7) 0.5974(7) 0.9715(5) 0.150 Uiso 1 1 d . . .
Cl3A Cl 0.1592(4) 0.6422(5) 0.6401(2) 0.0434(11) Uiso 0.40 1 d PD J 1
O3A O 0.2347(7) 0.6691(10) 0.6323(6) 0.057(3) Uiso 0.40 1 d PD J 1
O3B O 0.1561(14) 0.6142(11) 0.6940(7) 0.077(5) Uiso 0.40 1 d PDU J 1
O3C O 0.0836(8) 0.5783(9) 0.5854(6) 0.073(4) Uiso 0.40 1 d PD J 1
O3D O 0.1478(16) 0.7094(12) 0.6437(13) 0.150 Uiso 0.40 1 d PD J 1
Cl3B Cl 0.1857(5) 0.6841(5) 0.6478(3) 0.0718(19) Uiso 0.35 1 d PD K 2
O3E O 0.2556(9) 0.7187(11) 0.6339(8) 0.070(5) Uiso 0.35 1 d PD K 2
O3F O 0.1054(9) 0.6416(11) 0.5914(7) 0.079(5) Uiso 0.35 1 d PDU K 2
O3G O 0.1793(19) 0.6198(15) 0.6771(14) 0.164(14) Uiso 0.35 1 d PDU K 2
O3H O 0.1862(14) 0.7419(11) 0.6889(9) 0.112(7) Uiso 0.35 1 d PD K 2
Cl3C Cl 0.1373(6) 0.6053(6) 0.6289(4) 0.053(2) Uiso 0.25 1 d PD L 3
O3I O 0.2163(11) 0.6219(17) 0.6348(12) 0.087(8) Uiso 0.25 1 d PD L 3
O3J O 0.1204(17) 0.5959(16) 0.6839(9) 0.072(8) Uiso 0.25 1 d PDU L 3
O3K O 0.0721(14) 0.5347(14) 0.5750(10) 0.105(10) Uiso 0.25 1 d PD L 3
O3L O 0.122(3) 0.6676(19) 0.6086(18) 0.150 Uiso 0.25 1 d PDU L 3
Cl4A Cl 0.7653(3) 0.8011(3) 0.0754(2) 0.0593(13) Uiso 0.60 1 d PDU M 1
O4A O 0.7009(8) 0.8112(9) 0.0361(7) 0.080(3) Uiso 0.60 1 d PD M 1
O4B O 0.7750(10) 0.7518(9) 0.0340(7) 0.080(6) Uiso 0.60 1 d PDU M 1
O4C O 0.8434(7) 0.8785(7) 0.1064(6) 0.098(4) Uiso 0.60 1 d PD M 1
O4D O 0.7487(8) 0.7675(8) 0.1262(5) 0.100(4) Uiso 0.60 1 d PD M 1
Cl4B Cl 0.7461(6) 0.7780(6) 0.0725(4) 0.090(3) Uiso 0.40 1 d PDU N 2
O4E O 0.6883(12) 0.8006(13) 0.0432(10) 0.080(3) Uiso 0.40 1 d PD N 2
O4F O 0.7886(15) 0.7703(15) 0.0342(10) 0.091(10) Uiso 0.40 1 d PDU N 2
O4G O 0.8124(11) 0.8393(11) 0.1298(7) 0.113(6) Uiso 0.40 1 d PD N 2
O4H O 0.6961(10) 0.7052(9) 0.0863(8) 0.090(5) Uiso 0.40 1 d PD N 2
Cl5A Cl 0.4704(3) 0.1355(3) 0.3864(2) 0.0447(11) Uiso 0.45 1 d PDU O 1
O5A O 0.4191(13) 0.0914(13) 0.4177(10) 0.132(9) Uiso 0.45 1 d PDU O 1
O5B O 0.5443(10) 0.1308(13) 0.4074(10) 0.135(8) Uiso 0.45 1 d PDU O 1
O5C O 0.4926(12) 0.2169(7) 0.3964(8) 0.041(6) Uiso 0.45 1 d PDU O 1
O5D O 0.4243(9) 0.0887(8) 0.3206(5) 0.065(5) Uiso 0.45 1 d PD O 1
Cl5B Cl 0.4631(11) 0.1192(13) 0.3909(9) 0.160 Uiso 0.25 1 d PDU P 2
O5E O 0.4006(10) 0.1000(10) 0.4146(8) 0.025(4) Uiso 0.25 1 d PDU P 2
O5F O 0.5350(12) 0.1237(11) 0.4339(9) 0.042(4) Uiso 0.25 1 d PDU P 2
O5G O 0.497(2) 0.1990(16) 0.3814(16) 0.104(13) Uiso 0.25 1 d PDU P 2
O5H O 0.433(2) 0.066(2) 0.3300(12) 0.160 Uiso 0.25 1 d PD P 2
Cl5C Cl 0.4888(4) 0.1420(3) 0.3705(3) 0.0384(14) Uiso 0.30 1 d PD Q 3
O5I O 0.5588(7) 0.1601(8) 0.3574(7) 0.041(3) Uiso 0.30 1 d PD Q 3
O5J O 0.4840(12) 0.0968(10) 0.4183(7) 0.054(4) Uiso 0.30 1 d PD Q 3
O5K O 0.503(2) 0.2187(12) 0.3996(15) 0.077(19) Uiso 0.30 1 d PDU Q 3
O5L O 0.4117(9) 0.1038(12) 0.3151(7) 0.057(6) Uiso 0.30 1 d PD Q 3
Cl7 Cl 0.0649(3) 0.2289(3) 0.4526(2) 0.0736(12) Uiso 0.50 1 d PD . .
O7A O 0.0860(9) 0.3040(7) 0.4868(7) 0.105(5) Uiso 0.50 1 d PD . .
O7B O 0.0435(6) 0.2169(6) 0.3873(4) 0.047(2) Uiso 0.50 1 d PD . .
O7C O 0.1392(8) 0.2261(10) 0.4818(7) 0.115(5) Uiso 0.50 1 d PD . .
O7D O 0.0010(9) 0.1650(8) 0.4686(7) 0.114(5) Uiso 0.50 1 d PD . .

loop_
_atom_site_aniso_label
_atom_site_aniso_U_11
_atom_site_aniso_U_22
_atom_site_aniso_U_33
_atom_site_aniso_U_23
_atom_site_aniso_U_13
_atom_site_aniso_U_12
Zn1 0.0515(5) 0.0622(6) 0.0437(5) 0.0035(4) 0.0201(4) 0.0297(4)
Zn2 0.0412(4) 0.0447(5) 0.0408(4) 0.0124(4) 0.0167(3) 0.0277(4)
Cu1 0.0346(4) 0.0384(5) 0.0368(4) 0.0070(4) 0.0127(3) 0.0188(4)
Cu2 0.0408(5) 0.0433(5) 0.0389(5) 0.0080(4) 0.0181(4) 0.0240(4)
N11 0.047(3) 0.052(4) 0.052(4) 0.004(3) 0.019(3) 0.030(3)
C12 0.043(4) 0.052(5) 0.058(5) 0.005(4) 0.024(4) 0.024(4)
C13 0.060(5) 0.052(5) 0.065(5) 0.008(4) 0.034(4) 0.021(4)
C14 0.066(5) 0.068(6) 0.075(6) 0.027(5) 0.034(5) 0.037(5)
C15 0.059(5) 0.058(5) 0.055(5) 0.016(4) 0.024(4) 0.034(4)
C16 0.056(5) 0.066(5) 0.049(5) 0.018(4) 0.022(4) 0.037(4)
N21 0.053(4) 0.062(4) 0.042(3) 0.001(3) 0.021(3) 0.034(3)
C22 0.049(4) 0.069(5) 0.047(4) 0.008(4) 0.019(4) 0.036(4)
C23 0.061(5) 0.100(7) 0.043(5) 0.008(5) 0.018(4) 0.048(5)
C24 0.057(5) 0.073(6) 0.059(6) -0.004(5) 0.016(4) 0.031(5)
C25 0.057(5) 0.068(6) 0.062(5) 0.005(4) 0.029(4) 0.031(4)
C26 0.049(4) 0.063(5) 0.055(5) -0.002(4) 0.024(4) 0.029(4)
N31 0.056(4) 0.063(4) 0.048(4) 0.006(3) 0.023(3) 0.035(3)
C32 0.064(5) 0.094(7) 0.045(5) 0.020(4) 0.029(4) 0.055(5)
S33 0.0796(15) 0.0989(18) 0.0529(13) 0.0234(12) 0.0299(11) 0.0615(14)
C34 0.083(6) 0.077(6) 0.071(6) 0.031(5) 0.045(5) 0.058(5)
C35 0.066(5) 0.070(6) 0.057(5) 0.014(4) 0.040(4) 0.043(4)
C36 0.057(5) 0.062(5) 0.072(5) 0.025(4) 0.039(4) 0.035(4)
O37 0.055(3) 0.052(3) 0.053(3) 0.008(2) 0.032(3) 0.025(2)
N41 0.032(3) 0.034(3) 0.035(3) 0.004(2) 0.006(2) 0.019(2)
C42 0.039(3) 0.031(3) 0.037(4) 0.008(3) 0.015(3) 0.019(3)
S43 0.0456(10) 0.0506(11) 0.0429(10) 0.0149(8) 0.0156(8) 0.0297(8)
C44 0.031(3) 0.042(4) 0.054(4) 0.007(3) 0.012(3) 0.018(3)
C45 0.034(3) 0.032(3) 0.045(4) 0.006(3) 0.014(3) 0.018(3)
C46 0.036(4) 0.046(4) 0.052(4) 0.013(3) 0.018(3) 0.021(3)
N51 0.035(3) 0.027(3) 0.046(3) 0.004(2) 0.018(2) 0.016(2)
C52 0.034(3) 0.036(4) 0.043(4) -0.001(3) 0.009(3) 0.019(3)
C53 0.027(3) 0.038(4) 0.055(4) 0.004(3) 0.019(3) 0.014(3)
C54 0.046(4) 0.036(4) 0.066(5) 0.016(3) 0.036(4) 0.021(3)
C55 0.044(4) 0.035(4) 0.051(4) 0.011(3) 0.022(3) 0.020(3)
C56 0.035(3) 0.024(3) 0.039(4) 0.005(3) 0.014(3) 0.016(3)
N61 0.037(3) 0.039(3) 0.046(3) 0.002(3) 0.016(3) 0.023(3)
C62 0.032(3) 0.051(4) 0.039(4) -0.001(3) 0.011(3) 0.025(3)
C63 0.032(3) 0.061(5) 0.050(4) 0.002(4) 0.013(3) 0.027(3)
C64 0.031(4) 0.064(5) 0.051(5) -0.014(4) 0.003(3) 0.025(4)
C65 0.047(4) 0.055(5) 0.047(4) 0.003(4) 0.011(3) 0.035(4)
C66 0.045(4) 0.072(5) 0.035(4) 0.004(4) 0.012(3) 0.042(4)
N71 0.041(3) 0.049(3) 0.046(3) 0.011(3) 0.024(3) 0.029(3)
C72 0.038(4) 0.058(5) 0.047(4) 0.017(4) 0.023(3) 0.033(3)
S73 0.0589(12) 0.0785(14) 0.0443(11) 0.0212(10) 0.0211(9) 0.0437(11)
C74 0.044(4) 0.064(5) 0.058(5) 0.019(4) 0.019(4) 0.035(4)
C75 0.048(4) 0.066(5) 0.048(4) 0.024(4) 0.026(3) 0.041(4)
C76 0.047(4) 0.046(4) 0.059(5) 0.015(4) 0.024(4) 0.029(3)
O77 0.047(3) 0.061(3) 0.041(3) 0.016(2) 0.020(2) 0.037(2)
N81 0.039(3) 0.042(3) 0.033(3) 0.006(2) 0.011(2) 0.027(3)
C82 0.037(3) 0.035(3) 0.033(3) 0.004(3) 0.009(3) 0.021(3)
S83 0.0488(10) 0.0526(11) 0.0409(10) 0.0151(8) 0.0149(8) 0.0344(9)
C84 0.047(4) 0.058(5) 0.047(4) 0.018(4) 0.023(3) 0.033(4)
C85 0.033(3) 0.046(4) 0.041(4) 0.009(3) 0.012(3) 0.021(3)
C86 0.043(4) 0.048(4) 0.046(4) 0.014(3) 0.019(3) 0.026(3)
N91 0.042(3) 0.041(3) 0.046(3) 0.009(3) 0.023(3) 0.026(3)
C92 0.056(4) 0.038(4) 0.038(4) 0.008(3) 0.021(3) 0.029(3)
C93 0.072(5) 0.062(5) 0.063(5) 0.030(4) 0.040(4) 0.041(4)
C94 0.089(7) 0.087(7) 0.078(6) 0.046(5) 0.057(6) 0.049(6)
C95 0.066(6) 0.099(7) 0.093(7) 0.042(6) 0.054(5) 0.053(5)
C96 0.052(4) 0.061(5) 0.053(4) 0.017(4) 0.033(4) 0.032(4)
N101 0.054(4) 0.058(4) 0.053(4) 0.013(3) 0.022(3) 0.037(3)
C102 0.046(4) 0.070(5) 0.055(5) 0.002(4) 0.019(4) 0.035(4)
C103 0.047(5) 0.094(7) 0.074(6) 0.006(5) 0.031(4) 0.036(5)
C104 0.054(5) 0.108(8) 0.075(6) 0.015(6) 0.020(5) 0.054(6)
C105 0.063(6) 0.103(8) 0.072(6) 0.004(6) 0.007(5) 0.062(6)
C106 0.062(5) 0.080(6) 0.070(6) 0.021(5) 0.024(4) 0.052(5)
N111 0.064(4) 0.065(4) 0.067(5) 0.013(4) 0.037(4) 0.038(4)
C112 0.042(4) 0.049(4) 0.059(5) 0.011(4) 0.021(4) 0.024(3)
C113 0.055(5) 0.079(6) 0.076(6) 0.016(5) 0.027(5) 0.032(5)
C114 0.070(6) 0.081(7) 0.126(10) 0.036(7) 0.056(7) 0.043(5)
C115 0.087(7) 0.114(8) 0.084(7) 0.031(6) 0.061(6) 0.061(7)
C116 0.074(6) 0.086(7) 0.083(7) 0.005(5) 0.049(5) 0.040(5)
N121 0.050(3) 0.042(3) 0.047(3) 0.009(3) 0.020(3) 0.028(3)
C122 0.045(4) 0.043(4) 0.050(4) 0.012(3) 0.017(3) 0.028(3)
C123 0.048(4) 0.057(5) 0.047(4) 0.010(4) 0.013(3) 0.033(4)
C124 0.048(4) 0.054(5) 0.042(4) 0.010(3) 0.010(3) 0.029(4)
C125 0.053(4) 0.062(5) 0.051(4) 0.020(4) 0.027(4) 0.039(4)
C126 0.050(4) 0.038(4) 0.055(4) 0.007(3) 0.022(3) 0.031(3)
N131 0.048(3) 0.048(3) 0.045(3) 0.007(3) 0.018(3) 0.030(3)
C132 0.052(4) 0.041(4) 0.051(4) 0.016(3) 0.026(3) 0.030(3)
S133 0.0460(10) 0.0469(10) 0.0529(11) 0.0146(8) 0.0240(8) 0.0273(8)
C134 0.046(4) 0.052(5) 0.058(5) 0.008(4) 0.017(4) 0.025(4)
C135 0.044(4) 0.044(4) 0.056(5) 0.005(3) 0.015(4) 0.027(3)
C136 0.049(4) 0.038(4) 0.060(5) -0.006(4) 0.020(4) 0.020(3)
O137 0.045(3) 0.053(3) 0.051(3) 0.004(2) 0.014(2) 0.028(2)
N141 0.037(3) 0.051(3) 0.033(3) 0.004(3) 0.014(2) 0.026(3)
C142 0.047(4) 0.069(5) 0.045(4) 0.019(4) 0.026(3) 0.043(4)
S143 0.0735(13) 0.0783(14) 0.0398(10) 0.0163(10) 0.0250(10) 0.0506(12)
C144 0.060(5) 0.086(6) 0.040(4) 0.004(4) 0.017(4) 0.045(5)
C145 0.044(4) 0.054(5) 0.049(4) 0.000(4) 0.017(3) 0.028(4)
C146 0.034(4) 0.060(5) 0.052(4) -0.009(4) 0.009(3) 0.025(4)
N151 0.040(3) 0.040(3) 0.041(3) 0.011(3) 0.018(3) 0.023(3)
C152 0.037(3) 0.035(4) 0.051(4) 0.010(3) 0.020(3) 0.021(3)
C153 0.042(4) 0.041(4) 0.064(5) 0.020(4) 0.030(4) 0.025(3)
C154 0.052(4) 0.044(4) 0.080(6) 0.027(4) 0.043(4) 0.030(4)
C155 0.053(4) 0.063(5) 0.056(5) 0.026(4) 0.040(4) 0.036(4)
C156 0.045(4) 0.052(4) 0.048(4) 0.012(3) 0.027(3) 0.032(3)
N161 0.038(3) 0.032(3) 0.043(3) 0.005(2) 0.014(2) 0.019(2)
C162 0.050(4) 0.022(3) 0.054(4) 0.007(3) 0.021(3) 0.017(3)
C163 0.045(4) 0.037(4) 0.050(4) -0.001(3) 0.008(3) 0.020(3)
C164 0.051(5) 0.047(4) 0.050(5) 0.004(4) 0.008(4) 0.026(4)
C165 0.074(5) 0.049(4) 0.038(4) 0.010(3) 0.016(4) 0.041(4)
C166 0.064(5) 0.037(4) 0.046(4) 0.011(3) 0.027(4) 0.034(4)
N171 0.055(4) 0.041(3) 0.056(4) 0.014(3) 0.035(3) 0.030(3)
C172 0.072(5) 0.043(4) 0.038(4) 0.010(3) 0.023(4) 0.041(4)
S173 0.0826(14) 0.0663(13) 0.0508(11) 0.0255(10) 0.0389(11) 0.0509(12)
C174 0.100(6) 0.058(5) 0.057(5) 0.028(4) 0.056(5) 0.051(5)
C175 0.063(5) 0.055(5) 0.054(5) 0.016(4) 0.030(4) 0.040(4)
C176 0.062(5) 0.062(5) 0.067(5) 0.022(4) 0.040(4) 0.038(4)
O177 0.057(3) 0.051(3) 0.059(3) 0.009(3) 0.012(3) 0.032(3)
N181 0.048(3) 0.063(4) 0.041(3) 0.013(3) 0.018(3) 0.040(3)
C182 0.042(4) 0.089(6) 0.036(4) 0.017(4) 0.017(3) 0.049(4)
S183 0.0606(12) 0.0945(17) 0.0425(11) 0.0141(11) 0.0180(10) 0.0477(12)
C184 0.046(4) 0.080(6) 0.054(5) -0.025(4) -0.008(4) 0.039(4)
C185 0.049(4) 0.056(5) 0.048(4) 0.009(4) 0.014(3) 0.034(4)
C186 0.050(4) 0.057(5) 0.066(5) 0.000(4) 0.009(4) 0.035(4)
N191 0.049(3) 0.068(4) 0.048(4) 0.027(3) 0.022(3) 0.039(3)
C192 0.046(4) 0.043(4) 0.076(6) 0.022(4) 0.023(4) 0.030(4)
C193 0.075(6) 0.063(5) 0.094(7) 0.047(5) 0.050(5) 0.048(5)
C194 0.073(6) 0.079(7) 0.106(8) 0.052(6) 0.056(6) 0.053(5)
C195 0.065(5) 0.088(7) 0.067(5) 0.039(5) 0.037(4) 0.054(5)
C196 0.037(4) 0.070(5) 0.062(5) 0.028(4) 0.023(4) 0.038(4)
N201 0.068(4) 0.047(4) 0.058(4) 0.015(3) 0.021(3) 0.034(3)
C202 0.068(5) 0.048(5) 0.070(6) 0.022(4) 0.030(4) 0.035(4)
C203 0.086(6) 0.044(5) 0.085(7) 0.019(5) 0.037(5) 0.034(5)
C204 0.122(9) 0.046(6) 0.095(8) 0.011(5) 0.040(7) 0.037(6)
C205 0.134(9) 0.065(6) 0.065(6) 0.009(5) 0.038(6) 0.050(6)
C206 0.111(7) 0.042(5) 0.059(6) 0.010(4) 0.031(5) 0.037(5)
Cl6 0.0514(10) 0.0536(11) 0.0440(10) 0.0143(8) 0.0198(8) 0.0308(9)
O6A 0.066(4) 0.086(4) 0.070(4) 0.041(3) 0.030(3) 0.038(3)
O6B 0.053(3) 0.074(4) 0.051(3) 0.010(3) 0.015(2) 0.042(3)
O6C 0.040(3) 0.063(3) 0.050(3) 0.020(3) 0.013(2) 0.027(2)
O6D 0.062(3) 0.052(3) 0.061(3) 0.005(3) 0.024(3) 0.022(3)

loop_
_atom_type_symbol
_atom_type_description
_atom_type_scat_dispersion_real
_atom_type_scat_dispersion_imag
_atom_type_scat_source
C C 0.0033 0.0016 'International Tables Vol C Tables 4.2.6.8 and 6.1.1.4'
H H 0.0000 0.0000 'International Tables Vol C Tables 4.2.6.8 and 6.1.1.4'
N N 0.0061 0.0033 'International Tables Vol C Tables 4.2.6.8 and 6.1.1.4'
O O 0.0106 0.0060 'International Tables Vol C Tables 4.2.6.8 and 6.1.1.4'
S S 0.1246 0.1234 'International Tables Vol C Tables 4.2.6.8 and 6.1.1.4'
Cl Cl 0.1484 0.1585 'International Tables Vol C Tables 4.2.6.8 and 6.1.1.4'
Cu Cu 0.3201 1.2651 'International Tables Vol C Tables 4.2.6.8 and 6.1.1.4'
Zn Zn 0.2839 1.4301 'International Tables Vol C Tables 4.2.6.8 and 6.1.1.4'

loop_
_geom_angle_atom_site_label_1
_geom_angle_atom_site_label_2
_geom_angle_atom_site_label_3
_geom_angle
_geom_angle_site_symmetry_1
_geom_angle_site_symmetry_3
_geom_angle_publ_flag
N121 Zn1 N21 156.4(3) . . ?
N121 Zn1 N31 123.9(2) . . ?
N21 Zn1 N31 78.1(3) . . ?
N121 Zn1 N111 76.9(2) . . ?
N21 Zn1 N111 113.6(2) . . ?
N31 Zn1 N111 92.2(3) . . ?
N121 Zn1 N131 75.3(2) . . ?
N21 Zn1 N131 94.1(2) . . ?
N31 Zn1 N131 99.0(2) . . ?
N111 Zn1 N131 151.8(2) . . ?
N121 Zn1 N11 86.3(2) . . ?
N21 Zn1 N11 72.4(2) . . ?
N31 Zn1 N11 149.7(2) . . ?
N111 Zn1 N11 93.4(2) . . ?
N131 Zn1 N11 89.7(2) . . ?
N91 Zn2 N191 171.3(2) . . ?
N91 Zn2 N101 75.2(2) . . ?
N191 Zn2 N101 101.4(2) . . ?
N91 Zn2 N81 76.7(2) . . ?
N191 Zn2 N81 106.3(2) . . ?
N101 Zn2 N81 152.0(2) . . ?
N91 Zn2 N181 110.9(2) . . ?
N191 Zn2 N181 77.1(2) . . ?
N101 Zn2 N181 91.3(2) . . ?
N81 Zn2 N181 98.63(19) . . ?
N91 Zn2 N201 97.8(2) . . ?
N191 Zn2 N201 74.3(3) . . ?
N101 Zn2 N201 95.4(2) . . ?
N81 Zn2 N201 88.3(2) . . ?
N181 Zn2 N201 151.4(2) . . ?
N141 Cu1 N41 140.8(2) . . ?
N141 Cu1 N51 126.3(2) . . ?
N41 Cu1 N51 80.9(2) . . ?
N141 Cu1 N151 82.3(2) . . ?
N41 Cu1 N151 105.3(2) . . ?
N51 Cu1 N151 125.7(2) . . ?
N71 Cu2 N171 141.9(2) . . ?
N71 Cu2 N161 122.0(2) . . ?
N171 Cu2 N161 80.2(2) . . ?
N71 Cu2 N61 81.1(2) . . ?
N171 Cu2 N61 111.8(2) . . ?
N161 Cu2 N61 126.6(2) . . ?
C16 N11 C12 117.9(7) . . ?
C16 N11 Zn1 128.8(5) . . ?
C12 N11 Zn1 113.2(5) . . ?
N11 C12 C13 121.0(7) . . ?
N11 C12 C26 115.4(7) . . ?
C13 C12 C26 123.6(7) . . ?
C14 C13 C12 119.7(8) . . ?
C13 C14 C15 118.9(8) . . ?
C14 C15 C16 118.2(8) . . ?
N11 C16 C15 124.3(8) . . ?
C26 N21 C22 121.0(7) . . ?
C26 N21 Zn1 122.6(5) . . ?
C22 N21 Zn1 115.6(5) . . ?
N21 C22 C23 120.6(8) . . ?
N21 C22 C32 112.4(7) . . ?
C23 C22 C32 127.0(8) . . ?
C24 C23 C22 117.5(8) . . ?
C23 C24 C25 121.0(8) . . ?
C24 C25 C26 118.9(9) . . ?
N21 C26 C25 120.8(8) . . ?
N21 C26 C12 115.6(7) . . ?
C25 C26 C12 123.6(8) . . ?
C32 N31 C35 111.5(7) . . ?
C32 N31 Zn1 111.8(6) . . ?
C35 N31 Zn1 136.7(5) . . ?
N31 C32 C22 120.9(7) . . ?
N31 C32 S33 114.3(7) . . ?
C22 C32 S33 124.7(6) . . ?
C34 S33 C32 90.0(4) . . ?
C35 C34 S33 110.7(7) . . ?
N31 C35 C34 113.5(7) . . ?
N31 C35 C36 120.6(7) . . ?
C34 C35 C36 125.8(8) . . ?
O37 C36 C35 107.7(6) . . ?
C36 O37 C46 112.2(5) . . ?
C42 N41 C45 112.5(5) . . ?
C42 N41 Cu1 112.1(4) . . ?
C45 N41 Cu1 133.8(4) . . ?
N41 C42 C56 120.1(6) . . ?
N41 C42 S43 113.9(5) . . ?
C56 C42 S43 125.9(5) . . ?
C44 S43 C42 89.2(3) . . ?
C45 C44 S43 111.1(5) . . ?
C44 C45 N41 113.2(6) . . ?
C44 C45 C46 127.7(6) . . ?
N41 C45 C46 119.2(6) . . ?
O37 C46 C45 107.9(5) . . ?
C52 N51 C56 118.7(5) . . ?
C52 N51 Cu1 127.8(5) . . ?
C56 N51 Cu1 113.5(4) . . ?
N51 C52 C53 121.6(6) . . ?
N51 C52 C62 113.5(6) . . ?
C53 C52 C62 124.8(6) . . ?
C54 C53 O300 126.6(6) . . ?
C54 C53 C52 119.3(6) . . ?
O300 C53 C52 114.0(6) . . ?
C53 C54 C55 119.5(6) . . ?
C54 C55 C56 119.3(7) . . ?
N51 C56 C55 121.6(6) . . ?
N51 C56 C42 112.6(5) . . ?
C55 C56 C42 125.8(6) . . ?
C62 N61 C66 120.3(6) . . ?
C62 N61 Cu2 127.2(5) . . ?
C66 N61 Cu2 111.8(5) . . ?
N61 C62 C63 122.7(7) . . ?
N61 C62 C52 116.6(6) . . ?
C63 C62 C52 120.6(7) . . ?
O315 C63 C64 127.4(7) . . ?
O315 C63 C62 116.3(7) . . ?
C64 C63 C62 116.2(7) . . ?
C65 C64 C63 119.9(7) . . ?
C64 C65 C66 121.0(7) . . ?
N61 C66 C65 119.8(7) . . ?
N61 C66 C72 112.6(6) . . ?
C65 C66 C72 127.5(7) . . ?
C72 N71 C75 112.7(6) . . ?
C72 N71 Cu2 112.6(5) . . ?
C75 N71 Cu2 134.5(5) . . ?
N71 C72 C66 121.3(6) . . ?
N71 C72 S73 114.0(5) . . ?
C66 C72 S73 124.6(5) . . ?
C74 S73 C72 89.0(4) . . ?
C75 C74 S73 111.8(6) . . ?
C74 C75 N71 112.5(7) . . ?
C74 C75 C76 127.6(7) . . ?
N71 C75 C76 119.8(6) . . ?
O77 C76 C75 110.0(5) . . ?
C76 O77 C86 111.0(5) . . ?
C82 N81 C85 112.3(5) . . ?
C82 N81 Zn2 110.8(4) . . ?
C85 N81 Zn2 136.0(4) . . ?
N81 C82 C92 121.1(6) . . ?
N81 C82 S83 113.6(5) . . ?
C92 C82 S83 125.2(5) . . ?
C84 S83 C82 90.6(3) . . ?
C85 C84 S83 109.8(5) . . ?
N81 C85 C84 113.8(6) . . ?
N81 C85 C86 119.5(6) . . ?
C84 C85 C86 126.7(6) . . ?
O77 C86 C85 110.5(6) . . ?
C92 N91 C96 121.2(6) . . ?
C92 N91 Zn2 119.0(4) . . ?
C96 N91 Zn2 119.6(5) . . ?
N91 C92 C93 122.0(7) . . ?
N91 C92 C82 112.0(6) . . ?
C93 C92 C82 125.9(7) . . ?
C92 C93 C94 117.1(8) . . ?
C95 C94 C93 120.5(8) . . ?
C96 C95 C94 118.7(8) . . ?
N91 C96 C95 120.5(7) . . ?
N91 C96 C102 114.0(6) . . ?
C95 C96 C102 125.5(7) . . ?
C102 N101 C106 119.6(7) . . ?
C102 N101 Zn2 115.6(5) . . ?
C106 N101 Zn2 124.7(6) . . ?
N101 C102 C103 122.1(8) . . ?
N101 C102 C96 115.3(6) . . ?
C103 C102 C96 122.6(8) . . ?
C104 C103 C102 117.9(9) . . ?
C105 C104 C103 120.0(8) . . ?
C104 C105 C106 120.2(9) . . ?
N101 C106 C105 120.1(9) . . ?
C116 N111 C112 118.9(7) . . ?
C116 N111 Zn1 126.0(6) . . ?
C112 N111 Zn1 114.6(5) . . ?
N111 C112 C113 121.9(7) . . ?
N111 C112 C122 114.5(6) . . ?
C113 C112 C122 123.6(7) . . ?
C112 C113 C114 119.1(9) . . ?
C113 C114 C115 120.6(9) . . ?
C114 C115 C116 117.1(8) . . ?
N111 C116 C115 122.3(9) . . ?
C122 N121 C126 120.0(6) . . ?
C122 N121 Zn1 118.7(5) . . ?
C126 N121 Zn1 119.8(5) . . ?
N121 C122 C123 121.1(7) . . ?
N121 C122 C112 114.5(6) . . ?
C123 C122 C112 124.4(6) . . ?
C122 C123 C124 119.3(7) . . ?
C125 C124 C123 119.9(7) . . ?
C124 C125 C126 117.7(7) . . ?
N121 C126 C125 121.9(6) . . ?
N121 C126 C132 113.9(6) . . ?
C125 C126 C132 124.2(6) . . ?
C132 N131 C135 111.1(6) . . ?
C132 N131 Zn1 108.3(4) . . ?
C135 N131 Zn1 140.5(5) . . ?
N131 C132 C126 120.5(6) . . ?
N131 C132 S133 115.2(5) . . ?
C126 C132 S133 124.2(5) . . ?
C132 S133 C134 89.1(4) . . ?
C135 C134 S133 110.9(6) . . ?
C134 C135 N131 113.7(7) . . ?
C134 C135 C136 124.4(6) . . ?
N131 C135 C136 121.8(6) . . ?
O137 C136 C135 111.8(6) . . ?
C136 O137 C146 112.0(6) . . ?
C142 N141 C145 110.9(6) . . ?
C142 N141 Cu1 111.8(5) . . ?
C145 N141 Cu1 137.0(5) . . ?
N141 C142 C156 120.6(6) . . ?
N141 C142 S143 114.3(5) . . ?
C156 C142 S143 125.1(6) . . ?
C144 S143 C142 89.7(4) . . ?
C145 C144 S143 111.6(6) . . ?
C144 C145 N141 113.4(7) . . ?
C144 C145 C146 127.5(7) . . ?
N141 C145 C146 119.1(7) . . ?
O137 C146 C145 109.9(6) . . ?
C152 N151 C156 117.9(6) . . ?
C152 N151 Cu1 129.7(5) . . ?
C156 N151 Cu1 111.7(4) . . ?
N151 C152 C153 122.9(6) . . ?
N151 C152 C162 116.3(6) . . ?
C153 C152 C162 120.6(6) . . ?
O400 C153 C154 126.4(6) . . ?
O400 C153 C152 114.9(6) . . ?
C154 C153 C152 118.6(7) . . ?
C155 C154 C153 119.4(7) . . ?
C154 C155 C156 119.4(7) . . ?
N151 C156 C155 121.7(7) . . ?
N151 C156 C142 113.1(6) . . ?
C155 C156 C142 125.1(6) . . ?
C162 N161 C166 118.5(6) . . ?
C162 N161 Cu2 127.5(5) . . ?
C166 N161 Cu2 113.7(4) . . ?
N161 C162 C163 121.8(7) . . ?
N161 C162 C152 116.1(6) . . ?
C163 C162 C152 122.1(6) . . ?
O415 C163 C164 125.6(7) . . ?
O415 C163 C162 116.7(7) . . ?
C164 C163 C162 117.7(7) . . ?
C165 C164 C163 119.8(7) . . ?
C164 C165 C166 120.9(7) . . ?
C165 C166 N161 121.2(7) . . ?
C165 C166 C172 126.7(7) . . ?
N161 C166 C172 112.1(6) . . ?
C172 N171 C175 111.2(6) . . ?
C172 N171 Cu2 112.4(4) . . ?
C175 N171 Cu2 135.7(5) . . ?
N171 C172 C166 120.6(6) . . ?
N171 C172 S173 114.6(6) . . ?
C166 C172 S173 124.7(5) . . ?
C174 S173 C172 88.8(4) . . ?
C175 C174 S173 113.6(6) . . ?
C174 C175 N171 111.8(7) . . ?
C174 C175 C176 129.0(7) . . ?
N171 C175 C176 119.2(7) . . ?
O177 C176 C175 107.1(6) . . ?
C186 O177 C176 112.3(6) . . ?
C182 N181 C185 113.5(6) . . ?
C182 N181 Zn2 109.6(5) . . ?
C185 N181 Zn2 136.8(5) . . ?
N181 C182 C196 121.8(6) . . ?
N181 C182 S183 111.5(6) . . ?
C196 C182 S183 126.6(6) . . ?
C184 S183 C182 91.5(4) . . ?
C185 C184 S183 110.9(6) . . ?
N181 C185 C184 112.5(7) . . ?
N181 C185 C186 121.5(7) . . ?
C184 C185 C186 125.9(7) . . ?
O177 C186 C185 110.2(6) . . ?
C196 N191 C192 122.8(7) . . ?
C196 N191 Zn2 117.9(5) . . ?
C192 N191 Zn2 119.2(5) . . ?
N191 C192 C193 118.7(8) . . ?
N191 C192 C202 115.2(7) . . ?
C193 C192 C202 126.1(8) . . ?
C192 C193 C194 119.0(9) . . ?
C195 C194 C193 122.1(8) . . ?
C194 C195 C196 117.4(8) . . ?
N191 C196 C195 120.1(8) . . ?
N191 C196 C182 113.6(7) . . ?
C195 C196 C182 126.3(8) . . ?
C206 N201 C202 117.5(7) . . ?
C206 N201 Zn2 126.3(6) . . ?
C202 N201 Zn2 116.1(5) . . ?
N201 C202 C203 121.0(8) . . ?
N201 C202 C192 114.7(7) . . ?
C203 C202 C192 124.4(8) . . ?
C204 C203 C202 120.3(9) . . ?
C203 C204 C205 119.5(9) . . ?
C204 C205 C206 118.5(10) . . ?
N201 C206 C205 123.2(9) . . ?
C53 O300 C301 119.2(6) . . ?
O300 C301 C31B 108.0(13) . . ?
O300 C301 C31A 107.3(9) . . ?
C31B C301 C31A 23.9(12) . . ?
O32A C31A C301 107.2(13) . . ?
C31A O32A C33A 93.1(13) . . ?
C34A C33A O32A 98.2(15) . . ?
O35A C34A C33A 107.8(17) . . ?
C36A O35A C34A 123.6(19) . . ?
O35A C36A C37A 111(2) . . ?
O309 C37A C36A 102.2(17) . . ?
O32B C31B C301 94.4(18) . . ?
C31B O32B C33B 124(2) . . ?
C34B C33B O32B 111(3) . . ?
O35B C34B C33B 103(3) . . ?
C36B O35B C34B 113(2) . . ?
O35B C36B C37B 118(2) . . ?
O309 C37B C36B 106.3(19) . . ?
C310 O309 C37B 124.9(13) . . ?
C310 O309 C37A 112.0(10) . . ?
C37B O309 C37A 33.3(12) . . ?
O309 C310 C311 109.8(10) . . ?
O312 C311 C310 108.7(10) . . ?
C313 O312 C311 109.5(7) . . ?
O312 C313 C314 110.7(7) . . ?
C313 C314 O315 108.5(7) . . ?
C63 O315 C314 117.6(6) . . ?
C153 O400 C401 118.2(5) . . ?
O400 C401 C402 107.5(3) . . ?
O41A C402 O41B 67.3(11) . . ?
O41A C402 C401 124.5(10) . . ?
O41B C402 C401 108.9(4) . . ?
C402 O41A C42A 110.6(19) . . ?
O41A C42A C43A 96.7(19) . . ?
O44A C43A C42A 100(2) . . ?
C45A O44A C43A 111(2) . . ?
O44A C45A C46A 108.3(16) . . ?
O47A C46A C45A 109.6(15) . . ?
C46A O47A C48A 111.3(14) . . ?
C411 C48A O47A 110.1(13) . . ?
C402 O41B C42B 114.5(9) . . ?
O41B C42B C43B 107.7(12) . . ?
O44B C43B C42B 109.1(16) . . ?
C43B O44B C45B 115.2(15) . . ?
O44B C45B C46B 107.3(16) . . ?
O47B C46B C45B 102.7(16) . . ?
C48B O47B C46B 109.0(14) . . ?
O47B C48B C411 111.6(15) . . ?
C48A C411 O412 112.0(11) . . ?
C48A C411 C48B 23.2(10) . . ?
O412 C411 C48B 107.1(10) . . ?
C413 O412 C411 111.0(7) . . ?
O412 C413 C414 108.9(7) . . ?
O415 C414 C413 109.0(7) . . ?
C163 O415 C414 118.5(6) . . ?
N502 C501 C500 171.7(12) . . ?
N505 C504 C503 178.4(15) . . ?
N508 C507 C506 170.9(17) . . ?
C509 C510 O511 118.4(13) . . ?
C512 O511 C510 112.0(11) . . ?
C513 C512 O511 105.8(12) . . ?
O6A Cl6 O6D 110.1(4) . . ?
O6A Cl6 O6B 111.5(3) . . ?
O6D Cl6 O6B 107.5(3) . . ?
O6A Cl6 O6C 108.7(3) . . ?
O6D Cl6 O6C 109.7(3) . . ?
O6B Cl6 O6C 109.2(3) . . ?
O1D Cl1A O1C 105.8(6) . . ?
O1D Cl1A O1A 115.8(7) . . ?
O1C Cl1A O1A 109.5(6) . . ?
O1D Cl1A O1B 110.4(6) . . ?
O1C Cl1A O1B 107.2(5) . . ?
O1A Cl1A O1B 107.9(6) . . ?
O1E Cl1B O1F 116.0(16) . . ?
O1E Cl1B O1H 113.0(17) . . ?
O1F Cl1B O1H 113.6(14) . . ?
O1E Cl1B O1G 104.2(16) . . ?
O1F Cl1B O1G 106.2(14) . . ?
O1H Cl1B O1G 102.0(14) . . ?
O2D Cl2 O2A 115.9(6) . . ?
O2D Cl2 O2B 111.0(5) . . ?
O2A Cl2 O2B 107.6(5) . . ?
O2D Cl2 O2C 108.5(5) . . ?
O2A Cl2 O2C 104.4(4) . . ?
O2B Cl2 O2C 109.1(4) . . ?
O3A Cl3A O3B 115.4(10) . . ?
O3A Cl3A O3D 107.0(13) . . ?
O3B Cl3A O3D 109.1(12) . . ?
O3A Cl3A O3C 112.9(8) . . ?
O3B Cl3A O3C 107.4(11) . . ?
O3D Cl3A O3C 104.4(11) . . ?
O3E Cl3B O3H 111.9(12) . . ?
O3E Cl3B O3G 111.9(14) . . ?
O3H Cl3B O3G 108.3(14) . . ?
O3E Cl3B O3F 112.6(10) . . ?
O3H Cl3B O3F 109.0(11) . . ?
O3G Cl3B O3F 102.6(14) . . ?
O3I Cl3C O3J 115.6(14) . . ?
O3I Cl3C O3K 108.4(14) . . ?
O3J Cl3C O3K 111.4(15) . . ?
O3I Cl3C O3L 112.2(17) . . ?
O3J Cl3C O3L 107.1(16) . . ?
O3K Cl3C O3L 101.2(16) . . ?
O4A Cl4A O4C 109.2(8) . . ?
O4A Cl4A O4B 106.1(9) . . ?
O4C Cl4A O4B 110.2(9) . . ?
O4A Cl4A O4D 114.8(8) . . ?
O4C Cl4A O4D 104.5(7) . . ?
O4B Cl4A O4D 112.0(9) . . ?
O4E Cl4B O4H 104.8(11) . . ?
O4E Cl4B O4G 109.7(12) . . ?
O4H Cl4B O4G 109.9(12) . . ?
O4E Cl4B O4F 112.8(13) . . ?
O4H Cl4B O4F 113.7(13) . . ?
O4G Cl4B O4F 106.0(13) . . ?
O5A Cl5A O5C 113.1(11) . . ?
O5A Cl5A O5B 107.0(12) . . ?
O5C Cl5A O5B 112.1(11) . . ?
O5A Cl5A O5D 106.2(11) . . ?
O5C Cl5A O5D 114.1(9) . . ?
O5B Cl5A O5D 103.6(11) . . ?
O5F Cl5B O5E 111.9(15) . . ?
O5F Cl5B O5H 109.3(17) . . ?
O5E Cl5B O5H 114.8(18) . . ?
O5F Cl5B O5G 103.9(16) . . ?
O5E Cl5B O5G 111.6(17) . . ?
O5H Cl5B O5G 104.6(18) . . ?
O5I Cl5C O5L 112.5(10) . . ?
O5I Cl5C O5K 107.1(15) . . ?
O5L Cl5C O5K 106.4(14) . . ?
O5I Cl5C O5J 110.4(9) . . ?
O5L Cl5C O5J 113.8(11) . . ?
O5K Cl5C O5J 106.1(14) . . ?
O7B Cl7 O7A 116.4(8) . . ?
O7B Cl7 O7C 109.6(8) . . ?
O7A Cl7 O7C 104.9(9) . . ?
O7B Cl7 O7D 114.2(8) . . ?
O7A Cl7 O7D 107.5(9) . . ?
O7C Cl7 O7D 103.0(9) . . ?

loop_
_geom_bond_atom_site_label_1
_geom_bond_atom_site_label_2
_geom_bond_distance
_geom_bond_site_symmetry_2
_geom_bond_publ_flag
Zn1 N121 2.038(6) . ?
Zn1 N21 2.079(6) . ?
Zn1 N31 2.127(7) . ?
Zn1 N111 2.151(7) . ?
Zn1 N131 2.339(6) . ?
Zn1 N11 2.348(6) . ?
Zn2 N91 2.080(6) . ?
Zn2 N191 2.095(6) . ?
Zn2 N101 2.182(6) . ?
Zn2 N81 2.185(5) . ?
Zn2 N181 2.190(6) . ?
Zn2 N201 2.205(7) . ?
Cu1 N141 1.982(5) . ?
Cu1 N41 2.031(5) . ?
Cu1 N51 2.060(5) . ?
Cu1 N151 2.095(5) . ?
Cu2 N71 2.016(6) . ?
Cu2 N171 2.033(6) . ?
Cu2 N161 2.078(5) . ?
Cu2 N61 2.097(5) . ?
N11 C16 1.321(9) . ?
N11 C12 1.346(9) . ?
C12 C13 1.410(11) . ?
C12 C26 1.460(11) . ?
C13 C14 1.371(12) . ?
C14 C15 1.375(11) . ?
C15 C16 1.386(11) . ?
N21 C26 1.338(10) . ?
N21 C22 1.364(10) . ?
C22 C23 1.424(11) . ?
C22 C32 1.450(12) . ?
C23 C24 1.385(13) . ?
C24 C25 1.386(12) . ?
C25 C26 1.403(11) . ?
N31 C32 1.311(10) . ?
N31 C35 1.377(10) . ?
C32 S33 1.714(9) . ?
S33 C34 1.695(9) . ?
C34 C35 1.382(11) . ?
C35 C36 1.501(11) . ?
C36 O37 1.410(9) . ?
O37 C46 1.421(8) . ?
N41 C42 1.300(8) . ?
N41 C45 1.388(8) . ?
C42 C56 1.472(8) . ?
C42 S43 1.725(6) . ?
S43 C44 1.723(7) . ?
C44 C45 1.358(10) . ?
C45 C46 1.483(9) . ?
N51 C52 1.343(8) . ?
N51 C56 1.353(8) . ?
C52 C53 1.399(9) . ?
C52 C62 1.511(10) . ?
C53 C54 1.357(10) . ?
C53 O300 1.362(8) . ?
C54 C55 1.380(9) . ?
C55 C56 1.382(9) . ?
N61 C62 1.307(9) . ?
N61 C66 1.361(9) . ?
C62 C63 1.425(9) . ?
C63 O315 1.335(9) . ?
C63 C64 1.392(11) . ?
C64 C65 1.363(11) . ?
C65 C66 1.370(10) . ?
C66 C72 1.470(10) . ?
N71 C72 1.290(9) . ?
N71 C75 1.394(9) . ?
C72 S73 1.725(7) . ?
S73 C74 1.714(8) . ?
C74 C75 1.351(10) . ?
C75 C76 1.490(10) . ?
C76 O77 1.415(8) . ?
O77 C86 1.432(8) . ?
N81 C82 1.318(8) . ?
N81 C85 1.374(8) . ?
C82 C92 1.468(9) . ?
C82 S83 1.720(6) . ?
S83 C84 1.709(7) . ?
C84 C85 1.393(9) . ?
C85 C86 1.506(9) . ?
N91 C92 1.328(8) . ?
N91 C96 1.335(8) . ?
C92 C93 1.361(10) . ?
C93 C94 1.397(12) . ?
C94 C95 1.380(13) . ?
C95 C96 1.363(11) . ?
C96 C102 1.491(11) . ?
N101 C102 1.325(10) . ?
N101 C106 1.358(10) . ?
C102 C103 1.387(10) . ?
C103 C104 1.378(13) . ?
C104 C105 1.351(14) . ?
C105 C106 1.376(11) . ?
N111 C116 1.344(10) . ?
N111 C112 1.354(10) . ?
C112 C113 1.373(11) . ?
C112 C122 1.481(10) . ?
C113 C114 1.374(13) . ?
C114 C115 1.390(14) . ?
C115 C116 1.404(13) . ?
N121 C122 1.343(9) . ?
N121 C126 1.349(9) . ?
C122 C123 1.376(10) . ?
C123 C124 1.390(10) . ?
C124 C125 1.385(10) . ?
C125 C126 1.391(10) . ?
C126 C132 1.469(10) . ?
N131 C132 1.308(9) . ?
N131 C135 1.379(9) . ?
C132 S133 1.711(7) . ?
S133 C134 1.711(8) . ?
C134 C135 1.374(10) . ?
C135 C136 1.487(10) . ?
C136 O137 1.435(9) . ?
O137 C146 1.444(8) . ?
N141 C142 1.337(9) . ?
N141 C145 1.377(9) . ?
C142 C156 1.469(10) . ?
C142 S143 1.705(7) . ?
S143 C144 1.695(9) . ?
C144 C145 1.371(11) . ?
C145 C146 1.490(11) . ?
N151 C152 1.339(8) . ?
N151 C156 1.346(8) . ?
C152 C153 1.385(9) . ?
C152 C162 1.486(10) . ?
C153 O400 1.355(8) . ?
C153 C154 1.383(10) . ?
C154 C155 1.354(10) . ?
C155 C156 1.402(10) . ?
N161 C162 1.331(8) . ?
N161 C166 1.372(8) . ?
C162 C163 1.430(10) . ?
C163 O415 1.334(9) . ?
C163 C164 1.381(11) . ?
C164 C165 1.349(11) . ?
C165 C166 1.371(10) . ?
C166 C172 1.450(10) . ?
N171 C172 1.314(9) . ?
N171 C175 1.376(9) . ?
C172 S173 1.715(7) . ?
S173 C174 1.657(9) . ?
C174 C175 1.373(10) . ?
C175 C176 1.486(11) . ?
C176 O177 1.427(9) . ?
O177 C186 1.426(9) . ?
N181 C182 1.340(9) . ?
N181 C185 1.343(9) . ?
C182 C196 1.434(11) . ?
C182 S183 1.724(7) . ?
S183 C184 1.658(10) . ?
C184 C185 1.416(11) . ?
C185 C186 1.476(11) . ?
N191 C196 1.321(9) . ?
N191 C192 1.372(9) . ?
C192 C193 1.378(11) . ?
C192 C202 1.443(11) . ?
C193 C194 1.379(13) . ?
C194 C195 1.367(12) . ?
C195 C196 1.415(11) . ?
N201 C206 1.326(10) . ?
N201 C202 1.358(10) . ?
C202 C203 1.387(11) . ?
C203 C204 1.339(13) . ?
C204 C205 1.364(14) . ?
C205 C206 1.382(12) . ?
O300 C301 1.390(11) . ?
C301 C31B 1.51(2) . ?
C301 C31A 1.543(17) . ?
C31A O32A 1.377(19) . ?
O32A C33A 1.523(19) . ?
C33A C34A 1.46(2) . ?
C34A O35A 1.438(19) . ?
O35A C36A 1.41(2) . ?
C36A C37A 1.52(2) . ?
C37A O309 1.420(16) . ?
C31B O32B 1.43(2) . ?
O32B C33B 1.53(2) . ?
C33B C34B 1.48(3) . ?
C34B O35B 1.45(3) . ?
O35B C36B 1.39(2) . ?
C36B C37B 1.44(2) . ?
C37B O309 1.41(2) . ?
O309 C310 1.390(12) . ?
C310 C311 1.468(15) . ?
C311 O312 1.418(13) . ?
O312 C313 1.417(10) . ?
C313 C314 1.450(11) . ?
C314 O315 1.458(9) . ?
O400 C401 1.432(7) . ?
C401 C402 1.4462 . ?
C402 O41A 1.317(18) . ?
C402 O41B 1.364(9) . ?
O41A C42A 1.51(2) . ?
C42A C43A 1.50(3) . ?
C43A O44A 1.42(3) . ?
O44A C45A 1.39(2) . ?
C45A C46A 1.56(2) . ?
C46A O47A 1.383(19) . ?
O47A C48A 1.446(18) . ?
C48A C411 1.353(16) . ?
O41B C42B 1.400(14) . ?
C42B C43B 1.505(18) . ?
C43B O44B 1.297(17) . ?
O44B C45B 1.439(18) . ?
C45B C46B 1.50(2) . ?
C46B O47B 1.50(2) . ?
O47B C48B 1.389(18) . ?
C48B C411 1.598(18) . ?
C411 O412 1.461(11) . ?
O412 C413 1.396(10) . ?
C413 C414 1.463(11) . ?
C414 O415 1.440(9) . ?
C500 C501 1.504(14) . ?
C501 N502 1.181(13) . ?
C503 C504 1.441(17) . ?
C504 N505 1.168(14) . ?
C506 C507 1.53(2) . ?
C507 N508 1.131(17) . ?
C509 C510 1.442(19) . ?
C510 O511 1.534(16) . ?
O511 C512 1.528(16) . ?
C512 C513 1.487(17) . ?
Cl6 O6A 1.419(5) . ?
Cl6 O6D 1.433(5) . ?
Cl6 O6B 1.437(5) . ?
Cl6 O6C 1.446(5) . ?
Cl1A O1D 1.412(9) . ?
Cl1A O1C 1.429(8) . ?
Cl1A O1A 1.438(8) . ?
Cl1A O1B 1.444(8) . ?
Cl1B O1E 1.383(13) . ?
Cl1B O1F 1.401(13) . ?
Cl1B O1H 1.456(13) . ?
Cl1B O1G 1.459(14) . ?
Cl2 O2D 1.386(11) . ?
Cl2 O2A 1.413(8) . ?
Cl2 O2B 1.431(7) . ?
Cl2 O2C 1.457(7) . ?
Cl3A O3A 1.387(10) . ?
Cl3A O3B 1.413(11) . ?
Cl3A O3D 1.454(13) . ?
Cl3A O3C 1.460(12) . ?
Cl3B O3E 1.359(11) . ?
Cl3B O3H 1.426(13) . ?
Cl3B O3G 1.457(14) . ?
Cl3B O3F 1.461(12) . ?
Cl3C O3I 1.376(13) . ?
Cl3C O3J 1.424(13) . ?
Cl3C O3K 1.454(14) . ?
Cl3C O3L 1.477(14) . ?
Cl4A O4A 1.422(9) . ?
Cl4A O4C 1.426(10) . ?
Cl4A O4B 1.437(9) . ?
Cl4A O4D 1.448(10) . ?
Cl4B O4E 1.418(12) . ?
Cl4B O4H 1.420(12) . ?
Cl4B O4G 1.427(12) . ?
Cl4B O4F 1.444(12) . ?
Cl5A O5A 1.414(12) . ?
Cl5A O5C 1.420(10) . ?
Cl5A O5B 1.433(12) . ?
Cl5A O5D 1.447(10) . ?
Cl5B O5F 1.406(14) . ?
Cl5B O5E 1.399(13) . ?
Cl5B O5H 1.448(14) . ?
Cl5B O5G 1.444(14) . ?
Cl5C O5I 1.384(11) . ?
Cl5C O5L 1.420(12) . ?
Cl5C O5K 1.457(13) . ?
Cl5C O5J 1.474(11) . ?
Cl7 O7B 1.407(8) . ?
Cl7 O7A 1.418(11) . ?
Cl7 O7C 1.433(11) . ?
Cl7 O7D 1.455(11) . ?
